data_4035243
loop_
_publ_author_name
'Potopnyk, Mykhaylo A.'
'Volyniuk, Dmytro'
'Ceborska, Magdalena'
'Cmoch, Piotr'
'Hladka, Iryna'
'Danyliv, Yan'
'Gra\<zulevi\<cius, Juozas Vidas'

_publ_section_title
;
 Benzo[4,5]thiazolo[3,2- c][1,3,5,2]oxadiazaborinines: Synthesis,
 Structural, and Photophysical Properties.
;
_journal_issue 19
_journal_name_full 'The Journal of organic chemistry'
_journal_page_first 12129
_journal_page_last 12142
_journal_paper_doi 10.1021/acs.joc.8b02098
_journal_volume 83
_journal_year 2018
_chemical_formula_sum 'C16 H13 B Cl F2 N3 O S'
_chemical_formula_weight 379.61
_space_group_crystal_system triclinic
_space_group_IT_number 2
_space_group_name_Hall '-P 1'
_space_group_name_H-M_alt 'P -1'
_atom_sites_solution_hydrogens geom
_audit_creation_method SHELXL-2013
_cell_angle_alpha 81.582(14)
_cell_angle_beta 74.877(14)
_cell_angle_gamma 75.943(13)
_cell_formula_units_Z 2
_cell_length_a 7.4942(11)
_cell_length_b 8.3234(13)
_cell_length_c 13.895(2)
_cell_measurement_reflns_used 2049
_cell_measurement_temperature 100(2)
_cell_measurement_theta_max 72.0808
_cell_measurement_theta_min 3.3051
_cell_volume 808.5(2)
_computing_structure_refinement 'SHELXL-2013 (Sheldrick, 2013)'
_diffrn_ambient_temperature 100(2)
_diffrn_measured_fraction_theta_full 0.991
_diffrn_measured_fraction_theta_max 0.959
_diffrn_measurement_device_type 'SuperNova, Dual, Cu at zero, Eos'
_diffrn_radiation_type CuK\a
_diffrn_radiation_wavelength 1.54184
_diffrn_reflns_av_R_equivalents 0.0510
_diffrn_reflns_av_unetI/netI 0.0537
_diffrn_reflns_Laue_measured_fraction_full 0.991
_diffrn_reflns_Laue_measured_fraction_max 0.959
_diffrn_reflns_limit_h_max 8
_diffrn_reflns_limit_h_min -9
_diffrn_reflns_limit_k_max 10
_diffrn_reflns_limit_k_min -9
_diffrn_reflns_limit_l_max 17
_diffrn_reflns_limit_l_min -14
_diffrn_reflns_number 4795
_diffrn_reflns_point_group_measured_fraction_full 0.991
_diffrn_reflns_point_group_measured_fraction_max 0.959
_diffrn_reflns_theta_full 67.684
_diffrn_reflns_theta_max 72.227
_diffrn_reflns_theta_min 3.308
_diffrn_source 'SuperNova (Cu) X-ray Source'
_exptl_absorpt_coefficient_mu 3.591
_exptl_absorpt_correction_T_max 1.00000
_exptl_absorpt_correction_T_min 0.59627
_exptl_absorpt_correction_type multi-scan
_exptl_absorpt_process_details
;
CrysAlisPro, Agilent Technologies,
Version 1.171.35.19 (release 27-10-2011 CrysAlis171 .NET)
(compiled Oct 27 2011,15:02:11)
Empirical absorption correction using spherical harmonics,
 implemented in SCALE3 ABSPACK scaling algorithm.
;
_exptl_crystal_colour yellow
_exptl_crystal_density_diffrn 1.559
_exptl_crystal_description needle
_exptl_crystal_F_000 388
_exptl_crystal_size_max 0.300
_exptl_crystal_size_mid 0.120
_exptl_crystal_size_min 0.040
_refine_diff_density_max 0.868
_refine_diff_density_min -0.531
_refine_diff_density_rms 0.111
_refine_ls_extinction_method none
_refine_ls_goodness_of_fit_ref 1.080
_refine_ls_hydrogen_treatment constr
_refine_ls_matrix_type full
_refine_ls_number_parameters 228
_refine_ls_number_reflns 3058
_refine_ls_number_restraints 0
_refine_ls_restrained_S_all 1.080
_refine_ls_R_factor_all 0.0698
_refine_ls_R_factor_gt 0.0640
_refine_ls_shift/su_max 0.000
_refine_ls_shift/su_mean 0.000
_refine_ls_structure_factor_coef Fsqd
_refine_ls_weighting_details 'w=1/[\s^2^(Fo^2^)+(0.1335P)^2^+0.1288P] where P=(Fo^2^+2Fc^2^)/3'
_refine_ls_weighting_scheme calc
_refine_ls_wR_factor_gt 0.1807
_refine_ls_wR_factor_ref 0.1907
_reflns_Friedel_coverage 0.000
_reflns_number_gt 2685
_reflns_number_total 3058
_reflns_threshold_expression 'I > 2\s(I)'
_cod_data_source_file jo8b02098_si_005.cif
_cod_data_source_block shelx
_cod_original_cell_volume 808.4(2)
_cod_database_code 4035243
_shelx_space_group_comment
;
The symmetry employed for this shelxl refinement is uniquely defined
by the following loop, which should always be used as a source of
symmetry information in preference to the above space-group names.
They are only intended as comments.
;
_shelx_estimated_absorpt_t_min 0.412
_shelx_estimated_absorpt_t_max 0.870
_shelxl_version_number 2013-4

loop_
_space_group_symop_operation_xyz
'x, y, z'
'-x, -y, -z'

loop_
_atom_site_label
_atom_site_type_symbol
_atom_site_fract_x
_atom_site_fract_y
_atom_site_fract_z
_atom_site_U_iso_or_equiv
_atom_site_adp_type
_atom_site_occupancy
_atom_site_site_symmetry_order
_atom_site_calc_flag
_atom_site_refinement_flags_posn
_atom_site_refinement_flags_adp
C1 C 0.9351(4) 0.1253(3) 0.3806(2) 0.0197(6) Uani 1 1 d . .
C2 C 0.7718(3) 0.1937(3) 0.4487(2) 0.0214(6) Uani 1 1 d . .
H2 H 0.6508 0.1789 0.4473 0.026 Uiso 1 1 calc R U
C3 C 0.7947(4) 0.2842(3) 0.5187(2) 0.0233(6) Uani 1 1 d . .
C4 C 0.9715(4) 0.3055(3) 0.5237(2) 0.0246(6) Uani 1 1 d . .
H4 H 0.9804 0.3673 0.5740 0.030 Uiso 1 1 calc R U
C5 C 1.1329(4) 0.2371(3) 0.4559(2) 0.0254(6) Uani 1 1 d . .
H5 H 1.2537 0.2512 0.4583 0.031 Uiso 1 1 calc R U
C6 C 1.1137(4) 0.1475(3) 0.3842(2) 0.0200(6) Uani 1 1 d . .
C7 C 1.2007(4) -0.0061(3) 0.2501(2) 0.0190(5) Uani 1 1 d . .
C8 C 1.4906(4) -0.0867(3) 0.1503(2) 0.0203(6) Uani 1 1 d . .
C9 C 1.6169(4) -0.1708(3) 0.0669(2) 0.0191(6) Uani 1 1 d . .
C10 C 1.8115(4) -0.1725(3) 0.0418(2) 0.0211(6) Uani 1 1 d . .
H10 H 1.8598 -0.1131 0.0791 0.025 Uiso 1 1 calc R U
C11 C 1.9329(4) -0.2574(3) -0.0349(2) 0.0229(6) Uani 1 1 d . .
H11 H 2.0639 -0.2570 -0.0496 0.028 Uiso 1 1 calc R U
C12 C 1.8657(4) -0.3467(3) -0.0932(2) 0.0212(6) Uani 1 1 d . .
C13 C 1.6678(4) -0.3430(3) -0.0675(2) 0.0230(6) Uani 1 1 d . .
H13 H 1.6180 -0.4014 -0.1046 0.028 Uiso 1 1 calc R U
C14 C 1.5488(4) -0.2574(3) 0.0089(2) 0.0206(6) Uani 1 1 d . .
H14 H 1.4173 -0.2558 0.0236 0.025 Uiso 1 1 calc R U
C15 C 1.9155(4) -0.5399(4) -0.2180(2) 0.0310(7) Uani 1 1 d . .
H15A H 1.8629 -0.6227 -0.1681 0.047 Uiso 1 1 calc R U
H15B H 2.0206 -0.5966 -0.2683 0.047 Uiso 1 1 calc R U
H15C H 1.8170 -0.4731 -0.2506 0.047 Uiso 1 1 calc R U
C16 C 2.1886(4) -0.4442(4) -0.1894(2) 0.0276(6) Uani 1 1 d . .
H16A H 2.2152 -0.3324 -0.2018 0.041 Uiso 1 1 calc R U
H16B H 2.2515 -0.5055 -0.2485 0.041 Uiso 1 1 calc R U
H16C H 2.2361 -0.5031 -0.1316 0.041 Uiso 1 1 calc R U
B1 B 1.4740(4) 0.0694(4) 0.2919(3) 0.0231(7) Uani 1 1 d . .
N1 N 1.2593(3) 0.0714(3) 0.30954(18) 0.0202(5) Uani 1 1 d . .
N2 N 1.3065(3) -0.0884(3) 0.17285(17) 0.0196(5) Uani 1 1 d . .
N3 N 1.9842(3) -0.4317(3) -0.16882(19) 0.0259(6) Uani 1 1 d . .
O1 O 1.5703(3) -0.0140(2) 0.20104(15) 0.0247(5) Uani 1 1 d . .
F1 F 1.4996(2) 0.2308(2) 0.27827(13) 0.0284(4) Uani 1 1 d . .
F2 F 1.5433(2) -0.0151(2) 0.37250(13) 0.0274(4) Uani 1 1 d . .
S1 S 0.95690(8) 0.00666(8) 0.28318(5) 0.0196(2) Uani 1 1 d . .
Cl1 Cl 0.59705(10) 0.37605(9) 0.60596(5) 0.0297(3) Uani 1 1 d . .

loop_
_atom_site_aniso_label
_atom_site_aniso_U_11
_atom_site_aniso_U_22
_atom_site_aniso_U_33
_atom_site_aniso_U_23
_atom_site_aniso_U_13
_atom_site_aniso_U_12
C1 0.0235(13) 0.0191(12) 0.0185(13) -0.0080(10) 0.0008(10) -0.0109(10)
C2 0.0192(13) 0.0226(14) 0.0219(15) -0.0079(11) 0.0036(11) -0.0089(11)
C3 0.0246(13) 0.0182(12) 0.0234(14) -0.0071(10) 0.0067(11) -0.0078(10)
C4 0.0339(15) 0.0217(13) 0.0214(14) -0.0097(11) 0.0011(11) -0.0156(11)
C5 0.0278(14) 0.0232(13) 0.0270(15) -0.0096(11) 0.0024(11) -0.0135(11)
C6 0.0214(13) 0.0177(12) 0.0207(14) -0.0063(10) 0.0035(10) -0.0097(10)
C7 0.0207(12) 0.0164(12) 0.0204(13) -0.0056(10) 0.0026(10) -0.0110(9)
C8 0.0209(13) 0.0190(12) 0.0217(14) -0.0038(10) 0.0010(11) -0.0110(10)
C9 0.0202(13) 0.0178(12) 0.0188(14) -0.0052(10) 0.0031(10) -0.0090(10)
C10 0.0224(13) 0.0202(13) 0.0234(14) -0.0058(10) -0.0022(11) -0.0106(10)
C11 0.0188(13) 0.0238(13) 0.0243(15) -0.0054(11) 0.0052(11) -0.0100(10)
C12 0.0240(14) 0.0193(12) 0.0181(14) -0.0059(10) 0.0056(11) -0.0095(10)
C13 0.0251(14) 0.0244(13) 0.0217(14) -0.0076(11) 0.0012(11) -0.0133(11)
C14 0.0213(13) 0.0194(12) 0.0213(14) -0.0049(10) 0.0021(10) -0.0105(10)
C15 0.0325(16) 0.0299(15) 0.0290(17) -0.0176(12) 0.0063(12) -0.0094(12)
C16 0.0220(14) 0.0284(14) 0.0269(16) -0.0091(12) 0.0093(11) -0.0071(11)
B1 0.0203(14) 0.0237(15) 0.0278(17) -0.0114(12) 0.0032(12) -0.0133(11)
N1 0.0198(11) 0.0204(11) 0.0208(12) -0.0074(9) 0.0036(9) -0.0107(9)
N2 0.0159(10) 0.0197(11) 0.0231(12) -0.0081(9) 0.0036(9) -0.0093(8)
N3 0.0233(12) 0.0250(12) 0.0279(14) -0.0105(10) 0.0054(10) -0.0096(9)
O1 0.0196(9) 0.0324(11) 0.0252(11) -0.0146(8) 0.0039(8) -0.0139(8)
F1 0.0269(8) 0.0288(9) 0.0336(10) -0.0122(7) 0.0034(7) -0.0193(7)
F2 0.0226(8) 0.0370(9) 0.0256(9) -0.0103(7) -0.0009(6) -0.0126(7)
S1 0.0174(4) 0.0222(4) 0.0204(4) -0.0112(3) 0.0036(3) -0.0098(3)
Cl1 0.0293(4) 0.0297(4) 0.0260(4) -0.0150(3) 0.0072(3) -0.0061(3)

loop_
_atom_type_symbol
_atom_type_description
_atom_type_scat_dispersion_real
_atom_type_scat_dispersion_imag
_atom_type_scat_source
C C 0.0181 0.0091 'International Tables Vol C Tables 4.2.6.8 and 6.1.1.4'
H H 0.0000 0.0000 'International Tables Vol C Tables 4.2.6.8 and 6.1.1.4'
B B 0.0090 0.0039 'International Tables Vol C Tables 4.2.6.8 and 6.1.1.4'
N N 0.0311 0.0180 'International Tables Vol C Tables 4.2.6.8 and 6.1.1.4'
O O 0.0492 0.0322 'International Tables Vol C Tables 4.2.6.8 and 6.1.1.4'
F F 0.0727 0.0534 'International Tables Vol C Tables 4.2.6.8 and 6.1.1.4'
S S 0.3331 0.5567 'International Tables Vol C Tables 4.2.6.8 and 6.1.1.4'
Cl Cl 0.3639 0.7018 'International Tables Vol C Tables 4.2.6.8 and 6.1.1.4'

loop_
_geom_angle_atom_site_label_1
_geom_angle_atom_site_label_2
_geom_angle_atom_site_label_3
_geom_angle
C2 C1 C6 121.0(2)
C2 C1 S1 128.4(2)
C6 C1 S1 110.5(2)
C3 C2 C1 116.5(2)
C2 C3 C4 123.0(2)
C2 C3 Cl1 119.4(2)
C4 C3 Cl1 117.6(2)
C5 C4 C3 120.2(3)
C4 C5 C6 118.0(3)
C5 C6 N1 126.1(2)
C5 C6 C1 121.3(2)
N1 C6 C1 112.6(2)
N2 C7 N1 127.1(2)
N2 C7 S1 119.7(2)
N1 C7 S1 113.1(2)
O1 C8 N2 124.4(3)
O1 C8 C9 115.6(2)
N2 C8 C9 120.0(2)
C10 C9 C14 117.9(3)
C10 C9 C8 121.4(3)
C14 C9 C8 120.7(2)
C11 C10 C9 121.5(3)
C10 C11 C12 120.9(2)
N3 C12 C13 121.5(3)
N3 C12 C11 121.5(2)
C13 C12 C11 117.0(2)
C14 C13 C12 121.3(3)
C13 C14 C9 121.3(2)
F1 B1 F2 109.9(2)
F1 B1 O1 109.7(2)
F2 B1 O1 110.4(2)
F1 B1 N1 109.5(2)
F2 B1 N1 110.5(2)
O1 B1 N1 106.8(2)
C7 N1 C6 113.6(2)
C7 N1 B1 119.9(2)
C6 N1 B1 126.5(2)
C7 N2 C8 115.8(2)
C12 N3 C15 120.0(2)
C12 N3 C16 120.7(2)
C15 N3 C16 118.1(2)
C8 O1 B1 125.6(2)
C1 S1 C7 90.13(12)

loop_
_geom_bond_atom_site_label_1
_geom_bond_atom_site_label_2
_geom_bond_distance
C1 C2 1.391(3)
C1 C6 1.409(4)
C1 S1 1.741(3)
C2 C3 1.381(4)
C3 C4 1.399(4)
C3 Cl1 1.741(3)
C4 C5 1.380(4)
C5 C6 1.384(4)
C6 N1 1.391(3)
C7 N2 1.325(4)
C7 N1 1.332(3)
C7 S1 1.745(3)
C8 O1 1.319(3)
C8 N2 1.337(3)
C8 C9 1.440(4)
C9 C10 1.406(4)
C9 C14 1.411(4)
C10 C11 1.366(4)
C11 C12 1.426(4)
C12 N3 1.349(4)
C12 C13 1.426(4)
C13 C14 1.361(4)
C15 N3 1.460(4)
C16 N3 1.464(3)
B1 F1 1.382(3)
B1 F2 1.383(4)
B1 O1 1.461(4)
B1 N1 1.559(4)
